data_2311227
loop_
_publ_author_name
'Akkurt, Mehmet'
'Mague, Joel T.'
'Mohamed, Shaaban K.'
'Hassan, Alaa A.'
'Albayati, Mustafa R.'

_publ_section_title
;
 2-((1E)-1-{2-[(2Z)-3,4-Diphenyl-2,3-di-hydro-1,3-thia-zol-2-yl-idene]hydrazin-1-yl-idene}eth-yl)pyridin-1-ium
 bromide monohydrate.
;
_journal_coeditor_code XU5779
_journal_issue 'Pt 4'
_journal_name_full 'Acta crystallographica. Section E, Structure reports online'
_journal_page_first o478
_journal_page_last 9
_journal_paper_doi 10.1107/S1600536814006229
_journal_volume 70
_journal_year 2014
_chemical_formula_iupac 'C22 H19 N4 S +, Br -, H2 O'
_chemical_formula_moiety 'C22 H19 N4 S +, Br -, H2 O'
_chemical_formula_sum 'C22 H21 Br N4 O S'
_chemical_formula_weight 469.40
_chemical_name_systematic
'2-((1<i>E</i>)-1-{2-[(2<i>Z</i>)-3,4-Diphenyl-2,3-dihydro-1,3-thiazol-2-ylidene]hydrazin-1-ylidene}ethyl)pyridin-1-ium bromide monohydrate'
_space_group_IT_number 33
_space_group_name_Hall 'P 2c -2n'
_space_group_name_H-M_alt 'P n a 21'
_symmetry_cell_setting orthorhombic
_symmetry_space_group_name_Hall 'P 2c -2n'
_symmetry_space_group_name_H-M 'P n a 21'
_atom_sites_solution_hydrogens geom
_cell_angle_alpha 90
_cell_angle_beta 90
_cell_angle_gamma 90
_cell_formula_units_Z 4
_cell_length_a 21.8890(17)
_cell_length_b 5.7384(4)
_cell_length_c 16.6941(13)
_cell_measurement_reflns_used 9578
_cell_measurement_temperature 150(2)
_cell_measurement_theta_max 28.6058
_cell_measurement_theta_min 2.2251
_cell_volume 2096.9(3)
_computing_cell_refinement '<i>SAINT</i> (Bruker, 2013)'
_computing_data_collection '<i>APEX2</i> (Bruker, 2013)'
_computing_data_reduction '<i>SAINT</i> (Bruker, 2013)'
_computing_molecular_graphics '<i>DIAMOND</i> (Brandenburg & Putz, 2012)'
_computing_publication_material 'SHELXTL (Sheldrick, 2008)'
_computing_structure_refinement 'SHELXTL (Sheldrick, 2008)'
_computing_structure_solution 'SHELXTL (Sheldrick, 2008)'
_diffrn_ambient_temperature 150(2)
_diffrn_detector_area_resol_mean 8.3660
_diffrn_measured_fraction_theta_full 0.997
_diffrn_measured_fraction_theta_max 0.993
_diffrn_measurement_device_type 'Bruker SMART APEX CCD'
_diffrn_measurement_method '\f and \w scans'
_diffrn_radiation_monochromator graphite
_diffrn_radiation_type MoK\a
_diffrn_radiation_wavelength 0.71073
_diffrn_reflns_av_R_equivalents 0.0456
_diffrn_reflns_av_sigmaI/netI 0.0416
_diffrn_reflns_limit_h_max 29
_diffrn_reflns_limit_h_min -29
_diffrn_reflns_limit_k_max 7
_diffrn_reflns_limit_k_min -7
_diffrn_reflns_limit_l_max 21
_diffrn_reflns_limit_l_min -22
_diffrn_reflns_number 35645
_diffrn_reflns_reduction_process
;
;
_diffrn_reflns_theta_full 28.80
_diffrn_reflns_theta_max 28.87
_diffrn_reflns_theta_min 1.86
_exptl_absorpt_coefficient_mu 2.081
_exptl_absorpt_correction_T_max 0.89
_exptl_absorpt_correction_T_min 0.69
_exptl_absorpt_correction_type multi-scan
_exptl_absorpt_process_details '(SADABS; Bruker, 2013)'
_exptl_crystal_colour orange
_exptl_crystal_density_diffrn 1.487
_exptl_crystal_density_method 'Not Measured'
_exptl_crystal_description column
_exptl_crystal_F_000 960
_exptl_crystal_size_max 0.19
_exptl_crystal_size_mid 0.08
_exptl_crystal_size_min 0.06
_refine_diff_density_max 0.599
_refine_diff_density_min -0.184
_refine_ls_abs_structure_details
;
Flack parameter determined using 2220 quotients
[(<i>I</i>^+^)-(<i>I</i>^-^)]/[(<i>I</i>^+^)+(<i>I</i>^-^)]
(Parsons <i>et al.</i>, 2013)
;
_refine_ls_abs_structure_Flack 0.011(4)
_refine_ls_extinction_method none
_refine_ls_goodness_of_fit_ref 1.047
_refine_ls_hydrogen_treatment constr
_refine_ls_matrix_type full
_refine_ls_number_parameters 263
_refine_ls_number_reflns 5394
_refine_ls_number_restraints 71
_refine_ls_restrained_S_all 1.040
_refine_ls_R_factor_all 0.0311
_refine_ls_R_factor_gt 0.0265
_refine_ls_shift/su_max 0.001
_refine_ls_shift/su_mean 0.000
_refine_ls_structure_factor_coef Fsqd
_refine_ls_weighting_details 'w=1/[\s^2^(Fo^2^)+(0.0251P)^2^] where P=(Fo^2^+2Fc^2^)/3'
_refine_ls_weighting_scheme calc
_refine_ls_wR_factor_gt 0.0587
_refine_ls_wR_factor_ref 0.0602
_reflns_number_gt 4943
_reflns_number_total 5394
_reflns_threshold_expression I>2\s(I)
_cod_data_source_file xu5779sup1.cif
_cod_data_source_block I
_cod_database_code 2311227

loop_
_symmetry_equiv_pos_site_id
_symmetry_equiv_pos_as_xyz
1 x,y,z
2 -x,-y,1/2+z
3 1/2-x,1/2+y,1/2+z
4 1/2+x,1/2-y,z

loop_
_atom_site_aniso_label
_atom_site_aniso_U_11
_atom_site_aniso_U_22
_atom_site_aniso_U_33
_atom_site_aniso_U_12
_atom_site_aniso_U_13
_atom_site_aniso_U_23
S1 0.0172(3) 0.0289(3) 0.0225(3) 0.0002(3) -0.0039(3) -0.0032(3)
N1 0.0174(11) 0.0204(9) 0.0197(12) -0.0007(8) -0.0022(8) -0.0024(8)
N2 0.0199(11) 0.0255(11) 0.0198(11) 0.0030(9) -0.0001(9) -0.0031(9)
N3 0.0171(11) 0.0236(10) 0.0207(12) -0.0002(9) -0.0010(9) -0.0009(9)
N4 0.0211(10) 0.0234(10) 0.0193(12) 0.0016(9) 0.0014(9) -0.0043(9)
C1 0.0231(13) 0.0260(12) 0.0198(14) -0.0024(10) -0.0016(11) -0.0049(10)
C2 0.0211(12) 0.0227(11) 0.0180(13) -0.0039(9) 0.0015(11) -0.0014(10)
C3 0.0163(12) 0.0234(12) 0.0186(13) -0.0019(10) -0.0011(10) 0.0005(10)
C4 0.0255(13) 0.0203(11) 0.0157(13) -0.0004(10) 0.0031(10) 0.0003(9)
C5 0.0332(15) 0.0244(12) 0.0218(15) -0.0043(12) 0.0038(12) -0.0016(10)
C6 0.0455(18) 0.0220(13) 0.0254(16) -0.0022(12) 0.0086(14) -0.0026(11)
C7 0.0420(18) 0.0276(14) 0.0247(16) 0.0114(13) 0.0082(14) 0.0017(11)
C8 0.0266(14) 0.0366(14) 0.0210(14) 0.0056(12) 0.0026(12) 0.0015(12)
C9 0.0255(13) 0.0264(12) 0.0190(14) -0.0004(11) -0.0011(11) -0.0012(11)
C10 0.0175(12) 0.0245(12) 0.0162(13) 0.0034(10) -0.0018(10) -0.0051(10)
C11 0.0204(13) 0.0226(12) 0.0348(17) 0.0012(11) -0.0028(11) -0.0047(11)
C12 0.0239(14) 0.0354(16) 0.0417(19) 0.0039(13) -0.0080(13) -0.0144(14)
C13 0.0323(16) 0.0530(19) 0.0234(16) 0.0137(15) -0.0102(13) -0.0095(14)
C14 0.0458(19) 0.0388(17) 0.0206(15) 0.0114(15) -0.0038(13) 0.0031(12)
C15 0.0284(14) 0.0272(13) 0.0186(14) 0.0025(11) 0.0008(11) -0.0033(10)
C16 0.0191(12) 0.0255(12) 0.0178(13) -0.0011(10) 0.0011(10) 0.0002(10)
C17 0.0326(16) 0.0433(16) 0.0212(16) 0.0109(14) -0.0024(12) -0.0033(13)
C18 0.0188(12) 0.0229(11) 0.0167(12) -0.0027(10) 0.0036(10) 0.0001(10)
C19 0.0259(14) 0.0322(14) 0.0175(14) 0.0014(11) 0.0009(11) -0.0057(11)
C20 0.0333(16) 0.0281(14) 0.0256(16) 0.0050(12) 0.0066(12) -0.0080(12)
C21 0.0289(16) 0.0307(14) 0.0310(17) 0.0088(12) 0.0025(12) -0.0009(13)
C22 0.0240(14) 0.0310(15) 0.0245(16) 0.0035(12) -0.0009(12) -0.0034(11)
Br1 0.0380(2) 0.02270(10) 0.02210(10) -0.00110(10) -0.00490(10) -0.00420(10)
O1 0.0582(15) 0.0222(10) 0.0257(12) 0.0051(9) -0.0093(10) -0.0045(8)

loop_
_atom_site_type_symbol
_atom_site_label
_atom_site_fract_x
_atom_site_fract_y
_atom_site_fract_z
_atom_site_U_iso_or_equiv
_atom_site_thermal_displace_type
_atom_site_calc_flag
_atom_site_refinement_flags
_atom_site_occupancy
S S1 0.61850(3) 0.09593(11) 0.85092(4) 0.0229(2) Uani d U 1.000
N N1 0.51800(10) 0.2131(3) 0.78160(14) 0.0192(6) Uani d U 1.000
N N2 0.57004(10) -0.0860(4) 0.71385(14) 0.0217(6) Uani d U 1.000
N N3 0.61924(10) -0.2324(4) 0.72594(15) 0.0205(6) Uani d U 1.000
N N4 0.71202(10) -0.5216(4) 0.75415(13) 0.0213(6) Uani d U 1.000
C C1 0.57446(12) 0.3189(4) 0.89084(17) 0.0230(8) Uani d U 1.000
C C2 0.52293(11) 0.3602(4) 0.84921(17) 0.0206(7) Uani d U 1.000
C C3 0.56577(11) 0.0597(4) 0.77396(16) 0.0194(7) Uani d U 1.000
C C4 0.47512(11) 0.5271(4) 0.87249(16) 0.0205(7) Uani d U 1.000
C C5 0.49212(15) 0.7326(4) 0.91199(19) 0.0265(8) Uani d U 1.000
C C6 0.44860(15) 0.8887(5) 0.93869(18) 0.0310(9) Uani d U 1.000
C C7 0.38714(15) 0.8462(5) 0.92659(19) 0.0314(9) Uani d U 1.000
C C8 0.36944(14) 0.6413(5) 0.88887(18) 0.0281(8) Uani d U 1.000
C C9 0.41249(12) 0.4834(5) 0.86216(16) 0.0236(8) Uani d U 1.000
C C10 0.47325(11) 0.2338(4) 0.71884(18) 0.0194(7) Uani d U 1.000
C C11 0.43411(12) 0.0479(5) 0.70314(18) 0.0259(8) Uani d U 1.000
C C12 0.39293(13) 0.0661(5) 0.6403(2) 0.0337(10) Uani d U 1.000
C C13 0.39056(15) 0.2685(6) 0.5947(2) 0.0362(10) Uani d U 1.000
C C14 0.42835(15) 0.4519(6) 0.61191(18) 0.0351(10) Uani d U 1.000
C C15 0.47038(12) 0.4360(5) 0.67431(16) 0.0247(8) Uani d U 1.000
C C16 0.63290(12) -0.3691(5) 0.66705(16) 0.0208(7) Uani d U 1.000
C C17 0.60418(15) -0.3685(6) 0.58542(18) 0.0324(9) Uani d U 1.000
C C18 0.68144(11) -0.5385(4) 0.68431(15) 0.0195(7) Uani d U 1.000
C C19 0.69676(14) -0.7211(5) 0.63304(17) 0.0252(8) Uani d U 1.000
C C20 0.74126(14) -0.8816(5) 0.65600(18) 0.0290(9) Uani d U 1.000
C C21 0.77059(14) -0.8562(6) 0.7283(2) 0.0302(9) Uani d U 1.000
C C22 0.75536(14) -0.6732(5) 0.77747(19) 0.0265(9) Uani d U 1.000
Br Br1 0.72775(2) 0.20153(4) 0.99633(2) 0.02760(10) Uani d . 1.000
O O1 0.71716(11) 0.6961(3) 0.89932(15) 0.0354(7) Uani d . 1.000
H H1 0.58560 0.40360 0.93750 0.0280 Uiso c RU 1.000
H H4 0.70300 -0.40570 0.78750 0.0260 Uiso d RU 1.000
H H5 0.53420 0.76510 0.92050 0.0320 Uiso c RU 1.000
H H6 0.46100 1.02660 0.96560 0.0370 Uiso c RU 1.000
H H7 0.35740 0.95570 0.94390 0.0380 Uiso c RU 1.000
H H8 0.32720 0.60930 0.88140 0.0340 Uiso c RU 1.000
H H9 0.39960 0.34400 0.83650 0.0280 Uiso c RU 1.000
H H11 0.43560 -0.08920 0.73500 0.0310 Uiso c RU 1.000
H H12 0.36630 -0.05990 0.62840 0.0400 Uiso c RU 1.000
H H13 0.36260 0.27960 0.55140 0.0430 Uiso c RU 1.000
H H14 0.42590 0.59080 0.58110 0.0420 Uiso c RU 1.000
H H15 0.49680 0.56290 0.68610 0.0300 Uiso c RU 1.000
H H17A 0.57680 -0.23420 0.58060 0.0490 Uiso c RU 1.000
H H17B 0.58080 -0.51260 0.57790 0.0490 Uiso c RU 1.000
H H17C 0.63620 -0.35830 0.54450 0.0490 Uiso c RU 1.000
H H19 0.67700 -0.73610 0.58270 0.0300 Uiso c RU 1.000
H H20 0.75130 -1.00820 0.62180 0.0350 Uiso c RU 1.000
H H21 0.80110 -0.96440 0.74420 0.0360 Uiso c RU 1.000
H H22 0.77530 -0.65380 0.82760 0.0320 Uiso c RU 1.000
H H1A 0.72270 0.57880 0.92850 0.0420 Uiso d RU 1.000
H H1B 0.71770 0.81980 0.92620 0.0420 Uiso d RU 1.000

loop_
_atom_type_symbol
_atom_type_description
_atom_type_scat_dispersion_real
_atom_type_scat_dispersion_imag
_atom_type_scat_source
C C 0.0033 0.0016 ' International Tables Vol C Tables 4.2.6.8 and 6.1.1.4'
H H 0.0000 0.0000 ' International Tables Vol C Tables 4.2.6.8 and 6.1.1.4'
Br Br -0.2901 2.4595 ' International Tables Vol C Tables 4.2.6.8 and 6.1.1.4'
N N 0.0061 0.0033 ' International Tables Vol C Tables 4.2.6.8 and 6.1.1.4'
O O 0.0106 0.0060 ' International Tables Vol C Tables 4.2.6.8 and 6.1.1.4'
S S 0.1246 0.1234 ' International Tables Vol C Tables 4.2.6.8 and 6.1.1.4'

loop_
_geom_angle_atom_site_label_1
_geom_angle_atom_site_label_2
_geom_angle_atom_site_label_3
_geom_angle
_geom_angle_publ_flag
C1 S1 C3 90.18(12) no
H1A O1 H1B 111.00 no
C2 N1 C10 125.7(2) no
C3 N1 C10 120.3(2) no
C2 N1 C3 113.5(2) no
N3 N2 C3 109.4(2) no
N2 N3 C16 116.0(2) no
C18 N4 C22 123.7(2) no
C22 N4 H4 117.00 no
C18 N4 H4 119.00 no
S1 C1 C2 113.4(2) no
C1 C2 C4 125.1(2) no
N1 C2 C1 111.8(2) no
N1 C2 C4 123.1(2) no
N1 C3 N2 122.3(2) no
S1 C3 N1 111.11(18) no
S1 C3 N2 126.51(19) no
C2 C4 C5 118.9(2) no
C2 C4 C9 123.1(2) no
C5 C4 C9 117.9(2) no
C4 C5 C6 121.0(3) no
C5 C6 C7 120.6(3) no
C6 C7 C8 119.2(3) no
C7 C8 C9 120.8(3) no
C4 C9 C8 120.6(3) no
C11 C10 C15 121.0(3) no
N1 C10 C11 119.5(2) no
N1 C10 C15 119.5(2) no
C10 C11 C12 119.0(3) no
C11 C12 C13 120.1(3) no
C12 C13 C14 120.3(3) no
C13 C14 C15 120.4(3) no
C10 C15 C14 119.2(3) no
N3 C16 C17 126.3(3) no
N3 C16 C18 114.8(2) no
C17 C16 C18 118.9(2) no
C16 C18 C19 123.5(2) no
N4 C18 C19 117.8(2) no
N4 C18 C16 118.8(2) no
C18 C19 C20 119.7(3) no
C19 C20 C21 119.8(3) no
C20 C21 C22 119.5(3) no
N4 C22 C21 119.5(3) no
S1 C1 H1 123.00 no
C2 C1 H1 123.00 no
C6 C5 H5 120.00 no
C4 C5 H5 120.00 no
C5 C6 H6 120.00 no
C7 C6 H6 120.00 no
C8 C7 H7 120.00 no
C6 C7 H7 120.00 no
C9 C8 H8 120.00 no
C7 C8 H8 120.00 no
C4 C9 H9 120.00 no
C8 C9 H9 120.00 no
C10 C11 H11 121.00 no
C12 C11 H11 121.00 no
C13 C12 H12 120.00 no
C11 C12 H12 120.00 no
C12 C13 H13 120.00 no
C14 C13 H13 120.00 no
C15 C14 H14 120.00 no
C13 C14 H14 120.00 no
C10 C15 H15 120.00 no
C14 C15 H15 120.00 no
C16 C17 H17B 109.00 no
C16 C17 H17C 109.00 no
H17A C17 H17B 109.00 no
H17A C17 H17C 109.00 no
H17B C17 H17C 110.00 no
C16 C17 H17A 109.00 no
C18 C19 H19 120.00 no
C20 C19 H19 120.00 no
C21 C20 H20 120.00 no
C19 C20 H20 120.00 no
C20 C21 H21 120.00 no
C22 C21 H21 120.00 no
N4 C22 H22 120.00 no
C21 C22 H22 120.00 no

loop_
_geom_bond_atom_site_label_1
_geom_bond_atom_site_label_2
_geom_bond_distance
_geom_bond_publ_flag
S1 C1 1.735(3) no
S1 C3 1.740(3) no
O1 H1A 0.8400 no
O1 H1B 0.8400 no
N1 C2 1.414(3) no
N1 C10 1.439(4) no
N1 C3 1.373(3) no
N2 C3 1.310(3) no
N2 N3 1.381(3) no
N3 C16 1.293(4) no
N4 C18 1.348(3) no
N4 C22 1.345(4) no
N4 H4 0.8900 no
C1 C2 1.346(4) no
C2 C4 1.471(3) no
C4 C9 1.404(4) no
C4 C5 1.401(4) no
C5 C6 1.382(4) no
C6 C7 1.382(5) no
C7 C8 1.389(4) no
C8 C9 1.381(4) no
C10 C11 1.393(4) no
C10 C15 1.379(4) no
C11 C12 1.387(4) no
C12 C13 1.390(5) no
C13 C14 1.369(5) no
C14 C15 1.393(4) no
C16 C18 1.469(4) no
C16 C17 1.501(4) no
C18 C19 1.394(4) no
C19 C20 1.394(4) no
C20 C21 1.375(4) no
C21 C22 1.374(5) no
C1 H1 0.9500 no
C5 H5 0.9500 no
C6 H6 0.9500 no
C7 H7 0.9500 no
C8 H8 0.9500 no
C9 H9 0.9500 no
C11 H11 0.9500 no
C12 H12 0.9500 no
C13 H13 0.9500 no
C14 H14 0.9500 no
C15 H15 0.9500 no
C17 H17C 0.9800 no
C17 H17A 0.9800 no
C17 H17B 0.9800 no
C19 H19 0.9500 no
C20 H20 0.9500 no
C21 H21 0.9500 no
C22 H22 0.9500 no

loop_
_geom_hbond_atom_site_label_D
_geom_hbond_atom_site_label_H
_geom_hbond_atom_site_label_A
_geom_hbond_site_symmetry_A
_geom_hbond_distance_DH
_geom_hbond_distance_HA
_geom_hbond_distance_DA
_geom_hbond_angle_DHA
_geom_hbond_publ_flag
O1 H1A Br1 . 0.84 2.45 3.276(2) 170 yes
O1 H1B Br1 1_565 0.84 2.49 3.330(2) 174 yes
N4 H4 O1 1_545 0.89 1.98 2.729(3) 141 yes
C15 H15 N2 1_565 0.95 2.62 3.566(4) 178 yes
C20 H20 Br1 3_634 0.95 2.72 3.645(3) 166 yes

loop_
_geom_torsion_atom_site_label_1
_geom_torsion_atom_site_label_2
_geom_torsion_atom_site_label_3
_geom_torsion_atom_site_label_4
_geom_torsion
_geom_torsion_publ_flag
C3 S1 C1 C2 0.9(2) no
C1 S1 C3 N1 -0.31(19) no
C1 S1 C3 N2 177.4(2) no
C3 N1 C2 C1 1.0(3) no
C3 N1 C2 C4 -175.7(2) no
C10 N1 C2 C1 -170.8(2) no
C10 N1 C2 C4 12.5(4) no
C2 N1 C3 S1 -0.3(3) no
C2 N1 C3 N2 -178.1(2) no
C10 N1 C3 S1 171.96(17) no
C10 N1 C3 N2 -5.8(4) no
C2 N1 C10 C11 -121.3(3) no
C2 N1 C10 C15 59.7(4) no
C3 N1 C10 C11 67.5(3) no
C3 N1 C10 C15 -111.5(3) no
C3 N2 N3 C16 -172.8(2) no
N3 N2 C3 S1 8.2(3) no
N3 N2 C3 N1 -174.4(2) no
N2 N3 C16 C17 5.7(4) no
N2 N3 C16 C18 -174.3(2) no
C22 N4 C18 C16 177.0(3) no
C22 N4 C18 C19 -1.4(4) no
C18 N4 C22 C21 0.5(4) no
S1 C1 C2 N1 -1.2(3) no
S1 C1 C2 C4 175.4(2) no
N1 C2 C4 C5 -149.9(3) no
N1 C2 C4 C9 34.8(4) no
C1 C2 C4 C5 33.9(4) no
C1 C2 C4 C9 -141.5(3) no
C2 C4 C5 C6 -176.6(3) no
C9 C4 C5 C6 -1.0(4) no
C2 C4 C9 C8 176.7(3) no
C5 C4 C9 C8 1.3(4) no
C4 C5 C6 C7 -0.4(5) no
C5 C6 C7 C8 1.6(5) no
C6 C7 C8 C9 -1.3(5) no
C7 C8 C9 C4 -0.1(4) no
N1 C10 C11 C12 -177.3(3) no
C15 C10 C11 C12 1.7(4) no
N1 C10 C15 C14 177.9(3) no
C11 C10 C15 C14 -1.1(4) no
C10 C11 C12 C13 -0.8(4) no
C11 C12 C13 C14 -0.6(5) no
C12 C13 C14 C15 1.2(5) no
C13 C14 C15 C10 -0.4(4) no
N3 C16 C18 N4 -7.6(4) no
N3 C16 C18 C19 170.7(3) no
C17 C16 C18 N4 172.4(2) no
C17 C16 C18 C19 -9.3(4) no
N4 C18 C19 C20 1.7(4) no
C16 C18 C19 C20 -176.6(3) no
C18 C19 C20 C21 -1.3(4) no
C19 C20 C21 C22 0.4(5) no
C20 C21 C22 N4 0.0(5) no
